data_4067050
loop_
_publ_author_name
'Li, Ling'
'Jiao, Yunzhe'
'Brennessel, William W.'
'Jones, William D.'

_publ_section_title
;
 Reactivity and Regioselectivity of Insertion of Unsaturated Molecules
 into M&#x2212;C (M = Ir, Rh) Bonds of Cyclometalated Complexes
;
_journal_issue 20
_journal_name_full Organometallics
_journal_page_first 4593
_journal_paper_doi 10.1021/om100796q
_journal_volume 29
_journal_year 2010
_chemical_formula_moiety 'C19 H23 Cl N O Rh'
_chemical_formula_sum 'C19 H23 Cl N O Rh'
_chemical_formula_weight 419.74
_chemical_name_common jonll09
_chemical_name_systematic
;
 ?
;
_space_group_IT_number 14
_symmetry_cell_setting monoclinic
_symmetry_space_group_name_Hall '-P 2ybc'
_symmetry_space_group_name_H-M 'P 1 21/c 1'
_atom_sites_solution_hydrogens geom
_atom_sites_solution_primary direct
_atom_sites_solution_secondary difmap
_audit_creation_method SHELXL-97
_cell_angle_alpha 90.00
_cell_angle_beta 97.611(1)
_cell_angle_gamma 90.00
_cell_formula_units_Z 4
_cell_length_a 14.9391(13)
_cell_length_b 8.3631(7)
_cell_length_c 14.2215(12)
_cell_measurement_reflns_used 4052
_cell_measurement_temperature 100.0(1)
_cell_measurement_theta_max 32.60
_cell_measurement_theta_min 2.75
_cell_volume 1761.1(3)
_computing_cell_refinement 'SAINT (Bruker, 2006)'
_computing_data_collection 'APEX2 (Bruker, 2006)'
_computing_data_reduction 'SAINT (Bruker, 2006)'
_computing_molecular_graphics 'SHELXTL (Bruker, 2000)'
_computing_publication_material 'Bruker SHELXTL'
_computing_structure_refinement 'SHELXL-97 (Sheldrick, 1997)'
_computing_structure_solution 'SIR-97 (Altomare et al., 1999)'
_diffrn_ambient_temperature 100.0(1)
_diffrn_measured_fraction_theta_full 0.986
_diffrn_measured_fraction_theta_max 0.986
_diffrn_measurement_device_type 'Bruker SMART APEX II CCD Platform'
_diffrn_measurement_method 'area detector, \w scans per \f'
_diffrn_radiation_monochromator graphite
_diffrn_radiation_source 'fine-focus sealed tube'
_diffrn_radiation_type MoK\a
_diffrn_radiation_wavelength 0.71073
_diffrn_reflns_av_R_equivalents 0.0438
_diffrn_reflns_av_sigmaI/netI 0.0355
_diffrn_reflns_limit_h_max 22
_diffrn_reflns_limit_h_min -22
_diffrn_reflns_limit_k_max 12
_diffrn_reflns_limit_k_min -12
_diffrn_reflns_limit_l_max 21
_diffrn_reflns_limit_l_min -21
_diffrn_reflns_number 30913
_diffrn_reflns_theta_full 32.57
_diffrn_reflns_theta_max 32.57
_diffrn_reflns_theta_min 1.38
_exptl_absorpt_coefficient_mu 1.125
_exptl_absorpt_correction_T_max 0.9779
_exptl_absorpt_correction_T_min 0.7436
_exptl_absorpt_correction_type multi-scan
_exptl_absorpt_process_details 'SADABS (Blessing, 1995)'
_exptl_crystal_colour red
_exptl_crystal_density_diffrn 1.583
_exptl_crystal_density_method 'not measured'
_exptl_crystal_description plate
_exptl_crystal_F_000 856
_exptl_crystal_size_max 0.28
_exptl_crystal_size_mid 0.10
_exptl_crystal_size_min 0.02
_refine_diff_density_max 1.321
_refine_diff_density_min -0.416
_refine_diff_density_rms 0.102
_refine_ls_extinction_method none
_refine_ls_goodness_of_fit_ref 1.038
_refine_ls_hydrogen_treatment constr
_refine_ls_matrix_type full
_refine_ls_number_parameters 214
_refine_ls_number_reflns 6316
_refine_ls_number_restraints 0
_refine_ls_restrained_S_all 1.038
_refine_ls_R_factor_all 0.0422
_refine_ls_R_factor_gt 0.0300
_refine_ls_shift/su_max 0.001
_refine_ls_shift/su_mean 0.000
_refine_ls_structure_factor_coef Fsqd
_refine_ls_weighting_details 'calc w=1/[\s^2^(Fo^2^)+(0.0221P)^2^+1.7455P] where P=(Fo^2^+2Fc^2^)/3'
_refine_ls_weighting_scheme calc
_refine_ls_wR_factor_gt 0.0589
_refine_ls_wR_factor_ref 0.0674
_reflns_number_gt 5218
_reflns_number_total 6316
_reflns_threshold_expression >2sigma(I)
_cod_data_source_file om100796q_si_003.cif
_cod_data_source_block 2c
_cod_database_code 4067050

loop_
_symmetry_equiv_pos_as_xyz
'x, y, z'
'-x, y+1/2, -z+1/2'
'-x, -y, -z'
'x, -y-1/2, z-1/2'

loop_
_atom_site_label
_atom_site_type_symbol
_atom_site_fract_x
_atom_site_fract_y
_atom_site_fract_z
_atom_site_U_iso_or_equiv
_atom_site_adp_type
_atom_site_occupancy
_atom_site_symmetry_multiplicity
_atom_site_calc_flag
_atom_site_refinement_flags
Rh1 Rh 0.715386(10) 0.163962(17) 0.928650(10) 0.01372(4) Uani 1 1 d .
Cl1 Cl 0.63257(3) -0.03466(6) 0.82914(3) 0.02225(10) Uani 1 1 d .
C1 C 0.80575(13) 0.1942(2) 0.84003(14) 0.0177(4) Uani 1 1 d .
O1 O 0.84903(10) 0.08523(18) 0.81202(11) 0.0239(3) Uani 1 1 d .
C2 C 0.83038(13) 0.3641(2) 0.81929(13) 0.0174(4) Uani 1 1 d .
C3 C 0.92036(14) 0.3967(3) 0.80794(15) 0.0213(4) Uani 1 1 d .
H3A H 0.9628 0.3116 0.8118 0.026 Uiso 1 1 calc R
C4 C 0.94836(15) 0.5499(3) 0.79131(16) 0.0247(4) Uani 1 1 d .
H4A H 1.0098 0.5696 0.7845 0.030 Uiso 1 1 calc R
C5 C 0.88695(15) 0.6760(3) 0.78449(15) 0.0229(4) Uani 1 1 d .
H5A H 0.9064 0.7817 0.7736 0.027 Uiso 1 1 calc R
C6 C 0.79733(14) 0.6462(2) 0.79360(14) 0.0199(4) Uani 1 1 d .
H6A H 0.7549 0.7314 0.7869 0.024 Uiso 1 1 calc R
C7 C 0.76859(13) 0.4909(2) 0.81259(13) 0.0168(3) Uani 1 1 d .
C8 C 0.67274(13) 0.4699(2) 0.82093(13) 0.0176(4) Uani 1 1 d .
H8A H 0.6323 0.5527 0.7974 0.021 Uiso 1 1 calc R
N1 N 0.63974(11) 0.3473(2) 0.85774(11) 0.0166(3) Uani 1 1 d .
C9 C 0.54107(13) 0.3380(3) 0.85398(15) 0.0217(4) Uani 1 1 d .
H9A H 0.5134 0.4331 0.8220 0.033 Uiso 1 1 calc R
H9B H 0.5253 0.3327 0.9186 0.033 Uiso 1 1 calc R
H9C H 0.5188 0.2421 0.8188 0.033 Uiso 1 1 calc R
C10 C 0.82606(13) 0.1554(2) 1.04613(13) 0.0177(3) Uani 1 1 d .
C11 C 0.77870(13) 0.0072(2) 1.03913(13) 0.0176(4) Uani 1 1 d .
C12 C 0.68845(14) 0.0358(2) 1.06624(14) 0.0186(4) Uani 1 1 d .
C13 C 0.67919(14) 0.1992(2) 1.08131(13) 0.0188(4) Uani 1 1 d .
C14 C 0.76296(14) 0.2774(2) 1.06286(14) 0.0190(4) Uani 1 1 d .
C15 C 0.92451(14) 0.1766(3) 1.03779(16) 0.0254(4) Uani 1 1 d .
H15A H 0.9607 0.1462 1.0977 0.038 Uiso 1 1 calc R
H15B H 0.9363 0.2888 1.0237 0.038 Uiso 1 1 calc R
H15C H 0.9409 0.1088 0.9865 0.038 Uiso 1 1 calc R
C16 C 0.81759(16) -0.1527(2) 1.02107(16) 0.0247(4) Uani 1 1 d .
H16A H 0.8413 -0.2025 1.0816 0.037 Uiso 1 1 calc R
H16B H 0.8666 -0.1396 0.9822 0.037 Uiso 1 1 calc R
H16C H 0.7704 -0.2209 0.9875 0.037 Uiso 1 1 calc R
C17 C 0.62066(16) -0.0937(3) 1.07255(16) 0.0269(5) Uani 1 1 d .
H17A H 0.6436 -0.1685 1.1231 0.040 Uiso 1 1 calc R
H17B H 0.6100 -0.1509 1.0120 0.040 Uiso 1 1 calc R
H17C H 0.5639 -0.0466 1.0867 0.040 Uiso 1 1 calc R
C18 C 0.60043(16) 0.2865(3) 1.11157(16) 0.0286(5) Uani 1 1 d .
H18A H 0.6162 0.3252 1.1767 0.043 Uiso 1 1 calc R
H18B H 0.5486 0.2140 1.1087 0.043 Uiso 1 1 calc R
H18C H 0.5849 0.3775 1.0691 0.043 Uiso 1 1 calc R
C19 C 0.78256(17) 0.4521(2) 1.07628(16) 0.0269(5) Uani 1 1 d .
H19A H 0.7963 0.4757 1.1442 0.040 Uiso 1 1 calc R
H19B H 0.7297 0.5142 1.0492 0.040 Uiso 1 1 calc R
H19C H 0.8345 0.4809 1.0443 0.040 Uiso 1 1 calc R

loop_
_atom_site_aniso_label
_atom_site_aniso_U_11
_atom_site_aniso_U_22
_atom_site_aniso_U_33
_atom_site_aniso_U_23
_atom_site_aniso_U_13
_atom_site_aniso_U_12
Rh1 0.01324(7) 0.01481(7) 0.01289(6) 0.00093(5) 0.00092(4) -0.00010(5)
Cl1 0.0240(2) 0.0212(2) 0.0199(2) -0.00263(18) -0.00330(18) -0.00233(18)
C1 0.0159(8) 0.0204(9) 0.0165(8) 0.0002(7) 0.0008(7) -0.0001(7)
O1 0.0259(8) 0.0203(7) 0.0269(8) -0.0013(6) 0.0082(6) 0.0026(6)
C2 0.0185(9) 0.0190(9) 0.0154(8) -0.0016(7) 0.0041(7) 0.0000(7)
C3 0.0196(9) 0.0224(9) 0.0228(10) -0.0002(8) 0.0067(8) 0.0017(8)
C4 0.0215(10) 0.0261(11) 0.0271(11) -0.0019(9) 0.0056(8) -0.0039(8)
C5 0.0257(10) 0.0205(9) 0.0231(10) -0.0004(8) 0.0057(8) -0.0054(8)
C6 0.0230(9) 0.0178(9) 0.0192(9) 0.0015(7) 0.0038(7) 0.0007(7)
C7 0.0162(8) 0.0190(9) 0.0151(8) -0.0004(7) 0.0020(7) -0.0001(7)
C8 0.0172(9) 0.0198(9) 0.0155(8) 0.0015(7) 0.0011(7) 0.0026(7)
N1 0.0150(7) 0.0190(8) 0.0156(7) 0.0018(6) 0.0012(6) 0.0018(6)
C9 0.0141(8) 0.0278(10) 0.0232(9) 0.0051(8) 0.0025(7) 0.0025(8)
C10 0.0175(8) 0.0185(9) 0.0158(8) 0.0029(7) -0.0031(6) -0.0006(7)
C11 0.0202(9) 0.0170(8) 0.0144(8) 0.0017(7) -0.0019(7) -0.0014(7)
C12 0.0206(9) 0.0200(9) 0.0145(8) 0.0032(7) 0.0004(7) -0.0021(7)
C13 0.0228(10) 0.0205(9) 0.0127(8) 0.0009(7) 0.0010(7) 0.0023(7)
C14 0.0252(10) 0.0153(8) 0.0151(9) -0.0003(7) -0.0020(7) -0.0005(7)
C15 0.0179(9) 0.0287(11) 0.0276(11) 0.0033(9) -0.0042(8) -0.0038(8)
C16 0.0328(11) 0.0173(9) 0.0233(10) 0.0012(8) 0.0002(8) 0.0044(8)
C17 0.0285(11) 0.0276(11) 0.0244(10) 0.0051(9) 0.0024(9) -0.0109(9)
C18 0.0318(12) 0.0364(12) 0.0180(10) -0.0020(9) 0.0051(9) 0.0098(10)
C19 0.0389(12) 0.0155(9) 0.0244(10) -0.0012(8) -0.0035(9) -0.0015(9)

loop_
_atom_type_symbol
_atom_type_description
_atom_type_scat_dispersion_real
_atom_type_scat_dispersion_imag
_atom_type_scat_source
C C 0.0033 0.0016 'International Tables Vol C Tables 4.2.6.8 and 6.1.1.4'
H H 0.0000 0.0000 'International Tables Vol C Tables 4.2.6.8 and 6.1.1.4'
N N 0.0061 0.0033 'International Tables Vol C Tables 4.2.6.8 and 6.1.1.4'
O O 0.0106 0.0060 'International Tables Vol C Tables 4.2.6.8 and 6.1.1.4'
Cl Cl 0.1484 0.1585 'International Tables Vol C Tables 4.2.6.8 and 6.1.1.4'
Rh Rh -1.1178 0.9187 'International Tables Vol C Tables 4.2.6.8 and 6.1.1.4'

loop_
_geom_angle_atom_site_label_1
_geom_angle_atom_site_label_2
_geom_angle_atom_site_label_3
_geom_angle
C1 Rh1 N1 88.27(7)
C1 Rh1 C14 109.46(8)
N1 Rh1 C14 101.41(7)
C1 Rh1 C11 105.66(8)
N1 Rh1 C11 162.43(7)
C14 Rh1 C11 64.20(8)
C1 Rh1 C10 88.87(8)
N1 Rh1 C10 134.37(7)
C14 Rh1 C10 38.33(8)
C11 Rh1 C10 38.16(7)
C1 Rh1 C12 143.80(8)
N1 Rh1 C12 127.33(7)
C14 Rh1 C12 62.01(7)
C11 Rh1 C12 38.15(7)
C10 Rh1 C12 62.47(7)
C1 Rh1 C13 147.17(8)
N1 Rh1 C13 100.39(7)
C14 Rh1 C13 37.91(7)
C11 Rh1 C13 62.12(7)
C10 Rh1 C13 62.44(7)
C12 Rh1 C13 34.96(7)
C1 Rh1 Cl1 93.12(6)
N1 Rh1 Cl1 91.13(5)
C14 Rh1 Cl1 154.29(6)
C11 Rh1 Cl1 98.59(5)
C10 Rh1 Cl1 134.50(5)
C12 Rh1 Cl1 92.52(5)
C13 Rh1 Cl1 118.04(5)
O1 C1 C2 119.28(18)
O1 C1 Rh1 123.37(15)
C2 C1 Rh1 116.70(13)
C7 C2 C3 118.59(18)
C7 C2 C1 123.47(17)
C3 C2 C1 117.93(18)
C4 C3 C2 121.2(2)
C4 C3 H3A 119.4
C2 C3 H3A 119.4
C3 C4 C5 120.3(2)
C3 C4 H4A 119.9
C5 C4 H4A 119.9
C6 C5 C4 119.6(2)
C6 C5 H5A 120.2
C4 C5 H5A 120.2
C5 C6 C7 120.54(19)
C5 C6 H6A 119.7
C7 C6 H6A 119.7
C2 C7 C6 119.82(18)
C2 C7 C8 123.13(18)
C6 C7 C8 117.01(18)
N1 C8 C7 124.35(18)
N1 C8 H8A 117.8
C7 C8 H8A 117.8
C8 N1 C9 117.81(17)
C8 N1 Rh1 125.02(14)
C9 N1 Rh1 117.10(13)
N1 C9 H9A 109.5
N1 C9 H9B 109.5
H9A C9 H9B 109.5
N1 C9 H9C 109.5
H9A C9 H9C 109.5
H9B C9 H9C 109.5
C11 C10 C14 107.46(17)
C11 C10 C15 125.47(19)
C14 C10 C15 127.06(19)
C11 C10 Rh1 69.96(11)
C14 C10 Rh1 69.88(11)
C15 C10 Rh1 125.74(14)
C10 C11 C12 107.73(17)
C10 C11 C16 126.17(18)
C12 C11 C16 125.58(18)
C10 C11 Rh1 71.88(11)
C12 C11 Rh1 76.36(11)
C16 C11 Rh1 124.04(14)
C13 C12 C11 108.25(17)
C13 C12 C17 128.3(2)
C11 C12 C17 123.41(19)
C13 C12 Rh1 72.99(11)
C11 C12 Rh1 65.49(10)
C17 C12 Rh1 125.62(14)
C12 C13 C14 107.78(18)
C12 C13 C18 128.4(2)
C14 C13 C18 123.82(19)
C12 C13 Rh1 72.05(11)
C14 C13 Rh1 65.14(10)
C18 C13 Rh1 128.30(14)
C10 C14 C13 107.99(17)
C10 C14 C19 126.5(2)
C13 C14 C19 124.70(19)
C10 C14 Rh1 71.80(11)
C13 C14 Rh1 76.95(11)
C19 C14 Rh1 125.13(14)
C10 C15 H15A 109.5
C10 C15 H15B 109.5
H15A C15 H15B 109.5
C10 C15 H15C 109.5
H15A C15 H15C 109.5
H15B C15 H15C 109.5
C11 C16 H16A 109.5
C11 C16 H16B 109.5
H16A C16 H16B 109.5
C11 C16 H16C 109.5
H16A C16 H16C 109.5
H16B C16 H16C 109.5
C12 C17 H17A 109.5
C12 C17 H17B 109.5
H17A C17 H17B 109.5
C12 C17 H17C 109.5
H17A C17 H17C 109.5
H17B C17 H17C 109.5
C13 C18 H18A 109.5
C13 C18 H18B 109.5
H18A C18 H18B 109.5
C13 C18 H18C 109.5
H18A C18 H18C 109.5
H18B C18 H18C 109.5
C14 C19 H19A 109.5
C14 C19 H19B 109.5
H19A C19 H19B 109.5
C14 C19 H19C 109.5
H19A C19 H19C 109.5
H19B C19 H19C 109.5

loop_
_geom_bond_atom_site_label_1
_geom_bond_atom_site_label_2
_geom_bond_distance
Rh1 C1 1.981(2)
Rh1 N1 2.0842(16)
Rh1 C14 2.1652(19)
Rh1 C11 2.1652(19)
Rh1 C10 2.1906(19)
Rh1 C12 2.3126(19)
Rh1 C13 2.3245(19)
Rh1 Cl1 2.4144(5)
C1 O1 1.215(2)
C1 C2 1.507(3)
C2 C7 1.401(3)
C2 C3 1.402(3)
C3 C4 1.378(3)
C3 H3A 0.9500
C4 C5 1.393(3)
C4 H4A 0.9500
C5 C6 1.385(3)
C5 H5A 0.9500
C6 C7 1.405(3)
C6 H6A 0.9500
C7 C8 1.463(3)
C8 N1 1.279(2)
C8 H8A 0.9500
N1 C9 1.470(2)
C9 H9A 0.9800
C9 H9B 0.9800
C9 H9C 0.9800
C10 C11 1.424(3)
C10 C14 1.430(3)
C10 C15 1.502(3)
C11 C12 1.470(3)
C11 C16 1.494(3)
C12 C13 1.393(3)
C12 C17 1.493(3)
C13 C14 1.466(3)
C13 C18 1.496(3)
C14 C19 1.498(3)
C15 H15A 0.9800
C15 H15B 0.9800
C15 H15C 0.9800
C16 H16A 0.9800
C16 H16B 0.9800
C16 H16C 0.9800
C17 H17A 0.9800
C17 H17B 0.9800
C17 H17C 0.9800
C18 H18A 0.9800
C18 H18B 0.9800
C18 H18C 0.9800
C19 H19A 0.9800
C19 H19B 0.9800
C19 H19C 0.9800

loop_
_geom_torsion_atom_site_label_1
_geom_torsion_atom_site_label_2
_geom_torsion_atom_site_label_3
_geom_torsion_atom_site_label_4
_geom_torsion
N1 Rh1 C1 O1 -145.50(18)
C14 Rh1 C1 O1 113.00(17)
C11 Rh1 C1 O1 45.36(19)
C10 Rh1 C1 O1 80.05(18)
C12 Rh1 C1 O1 44.1(2)
C13 Rh1 C1 O1 107.88(19)
Cl1 Rh1 C1 O1 -54.47(17)
N1 Rh1 C1 C2 43.82(14)
C14 Rh1 C1 C2 -57.68(16)
C11 Rh1 C1 C2 -125.32(14)
C10 Rh1 C1 C2 -90.63(15)
C12 Rh1 C1 C2 -126.58(15)
C13 Rh1 C1 C2 -62.8(2)
Cl1 Rh1 C1 C2 134.85(14)
O1 C1 C2 C7 153.38(19)
Rh1 C1 C2 C7 -35.5(2)
O1 C1 C2 C3 -27.9(3)
Rh1 C1 C2 C3 143.22(16)
C7 C2 C3 C4 0.5(3)
C1 C2 C3 C4 -178.29(19)
C2 C3 C4 C5 -0.7(3)
C3 C4 C5 C6 -0.6(3)
C4 C5 C6 C7 2.0(3)
C3 C2 C7 C6 0.8(3)
C1 C2 C7 C6 179.59(18)
C3 C2 C7 C8 178.44(18)
C1 C2 C7 C8 -2.8(3)
C5 C6 C7 C2 -2.1(3)
C5 C6 C7 C8 -179.87(18)
C2 C7 C8 N1 18.3(3)
C6 C7 C8 N1 -164.02(19)
C7 C8 N1 C9 -175.17(18)
C7 C8 N1 Rh1 7.9(3)
C1 Rh1 N1 C8 -34.15(17)
C14 Rh1 N1 C8 75.35(17)
C11 Rh1 N1 C8 108.9(3)
C10 Rh1 N1 C8 52.6(2)
C12 Rh1 N1 C8 138.73(15)
C13 Rh1 N1 C8 113.97(17)
Cl1 Rh1 N1 C8 -127.23(16)
C1 Rh1 N1 C9 148.89(15)
C14 Rh1 N1 C9 -101.61(15)
C11 Rh1 N1 C9 -68.1(3)
C10 Rh1 N1 C9 -124.39(15)
C12 Rh1 N1 C9 -38.23(17)
C13 Rh1 N1 C9 -62.99(15)
Cl1 Rh1 N1 C9 55.80(14)
C1 Rh1 C10 C11 -117.51(12)
N1 Rh1 C10 C11 156.01(11)
C14 Rh1 C10 C11 118.29(17)
C12 Rh1 C10 C11 39.47(11)
C13 Rh1 C10 C11 79.08(12)
Cl1 Rh1 C10 C11 -24.25(15)
C1 Rh1 C10 C14 124.20(12)
N1 Rh1 C10 C14 37.72(15)
C11 Rh1 C10 C14 -118.29(17)
C12 Rh1 C10 C14 -78.82(12)
C13 Rh1 C10 C14 -39.21(11)
Cl1 Rh1 C10 C14 -142.54(10)
C1 Rh1 C10 C15 2.39(18)
N1 Rh1 C10 C15 -84.1(2)
C14 Rh1 C10 C15 -121.8(2)
C11 Rh1 C10 C15 119.9(2)
C12 Rh1 C10 C15 159.4(2)
C13 Rh1 C10 C15 -161.0(2)
Cl1 Rh1 C10 C15 95.65(18)
C14 C10 C11 C12 -8.5(2)
C15 C10 C11 C12 171.19(18)
Rh1 C10 C11 C12 -68.59(13)
C14 C10 C11 C16 179.46(18)
C15 C10 C11 C16 -0.9(3)
Rh1 C10 C11 C16 119.4(2)
C14 C10 C11 Rh1 60.09(13)
C15 C10 C11 Rh1 -120.2(2)
C1 Rh1 C11 C10 67.06(13)
N1 Rh1 C11 C10 -74.3(3)
C14 Rh1 C11 C10 -37.34(12)
C12 Rh1 C11 C10 -114.15(16)
C13 Rh1 C11 C10 -79.98(12)
Cl1 Rh1 C11 C10 162.77(11)
C1 Rh1 C11 C12 -178.79(11)
N1 Rh1 C11 C12 39.8(3)
C14 Rh1 C11 C12 76.80(12)
C10 Rh1 C11 C12 114.15(16)
C13 Rh1 C11 C12 34.17(11)
Cl1 Rh1 C11 C12 -83.09(11)
C1 Rh1 C11 C16 -54.84(18)
N1 Rh1 C11 C16 163.8(2)
C14 Rh1 C11 C16 -159.2(2)
C10 Rh1 C11 C16 -121.9(2)
C12 Rh1 C11 C16 124.0(2)
C13 Rh1 C11 C16 158.12(19)
Cl1 Rh1 C11 C16 40.87(17)
C10 C11 C12 C13 4.8(2)
C16 C11 C12 C13 176.95(19)
Rh1 C11 C12 C13 -60.73(14)
C10 C11 C12 C17 -176.65(18)
C16 C11 C12 C17 -4.5(3)
Rh1 C11 C12 C17 117.77(19)
C10 C11 C12 Rh1 65.58(13)
C16 C11 C12 Rh1 -122.3(2)
C1 Rh1 C12 C13 121.93(15)
N1 Rh1 C12 C13 -45.97(15)
C14 Rh1 C12 C13 36.94(12)
C11 Rh1 C12 C13 119.96(17)
C10 Rh1 C12 C13 80.49(13)
Cl1 Rh1 C12 C13 -139.31(12)
C1 Rh1 C12 C11 1.97(18)
N1 Rh1 C12 C11 -165.93(11)
C14 Rh1 C12 C11 -83.02(12)
C10 Rh1 C12 C11 -39.47(11)
C13 Rh1 C12 C11 -119.96(17)
Cl1 Rh1 C12 C11 100.72(11)
C1 Rh1 C12 C17 -112.7(2)
N1 Rh1 C12 C17 79.4(2)
C14 Rh1 C12 C17 162.3(2)
C11 Rh1 C12 C17 -114.7(2)
C10 Rh1 C12 C17 -154.2(2)
C13 Rh1 C12 C17 125.3(2)
Cl1 Rh1 C12 C17 -13.97(19)
C11 C12 C13 C14 0.7(2)
C17 C12 C13 C14 -177.70(19)
Rh1 C12 C13 C14 -55.40(13)
C11 C12 C13 C18 -178.83(19)
C17 C12 C13 C18 2.8(3)
Rh1 C12 C13 C18 125.1(2)
C11 C12 C13 Rh1 56.10(13)
C17 C12 C13 Rh1 -122.3(2)
C1 Rh1 C13 C12 -112.38(16)
N1 Rh1 C13 C12 144.47(12)
C14 Rh1 C13 C12 -120.25(17)
C11 Rh1 C13 C12 -37.26(12)
C10 Rh1 C13 C12 -80.60(13)
Cl1 Rh1 C13 C12 47.56(13)
C1 Rh1 C13 C14 7.9(2)
N1 Rh1 C13 C14 -95.28(12)
C11 Rh1 C13 C14 82.99(12)
C10 Rh1 C13 C14 39.65(11)
C12 Rh1 C13 C14 120.25(17)
Cl1 Rh1 C13 C14 167.81(10)
C1 Rh1 C13 C18 122.4(2)
N1 Rh1 C13 C18 19.3(2)
C14 Rh1 C13 C18 114.6(2)
C11 Rh1 C13 C18 -162.4(2)
C10 Rh1 C13 C18 154.2(2)
C12 Rh1 C13 C18 -125.2(3)
Cl1 Rh1 C13 C18 -77.6(2)
C11 C10 C14 C13 9.0(2)
C15 C10 C14 C13 -170.72(19)
Rh1 C10 C14 C13 69.10(13)
C11 C10 C14 C19 179.18(19)
C15 C10 C14 C19 -0.5(3)
Rh1 C10 C14 C19 -120.7(2)
C11 C10 C14 Rh1 -60.14(13)
C15 C10 C14 Rh1 120.2(2)
C12 C13 C14 C10 -6.0(2)
C18 C13 C14 C10 173.57(18)
Rh1 C13 C14 C10 -65.64(13)
C12 C13 C14 C19 -176.43(19)
C18 C13 C14 C19 3.1(3)
Rh1 C13 C14 C19 123.9(2)
C12 C13 C14 Rh1 59.65(14)
C18 C13 C14 Rh1 -120.79(19)
C1 Rh1 C14 C10 -61.28(13)
N1 Rh1 C14 C10 -153.50(11)
C11 Rh1 C14 C10 37.18(11)
C12 Rh1 C14 C10 80.11(12)
C13 Rh1 C14 C10 114.20(16)
Cl1 Rh1 C14 C10 88.76(17)
C1 Rh1 C14 C13 -175.49(11)
N1 Rh1 C14 C13 92.30(12)
C11 Rh1 C14 C13 -77.03(12)
C10 Rh1 C14 C13 -114.20(16)
C12 Rh1 C14 C13 -34.09(11)
Cl1 Rh1 C14 C13 -25.4(2)
C1 Rh1 C14 C19 61.1(2)
N1 Rh1 C14 C19 -31.2(2)
C11 Rh1 C14 C19 159.5(2)
C10 Rh1 C14 C19 122.3(2)
C12 Rh1 C14 C19 -157.6(2)
C13 Rh1 C14 C19 -123.5(2)
Cl1 Rh1 C14 C19 -148.91(14)
